data_4510690
loop_
_publ_author_name
'Olejniczak, Anna'
'Anio\/la, Michalina'
'Szafra\'nski, Marek'
'Budzianowski, Armand'
'Katrusiak, Andrzej'

_publ_section_title
;
 New Polar Phases of 1,4-Diazabicyclo[2.2.2]octane Perchlorate, An
 NH+&#x00B7;&#x00B7;&#x00B7;N Hydrogen-Bonded Ferroelectric
;
_journal_issue 7
_journal_name_full 'Crystal Growth &amp; Design'
_journal_page_first 2872
_journal_paper_doi 10.1021/cg400276c
_journal_volume 13
_journal_year 2013
_chemical_formula_moiety 'C6 H13 N2, Cl O4'
_chemical_formula_sum 'C6 H13 Cl N2 O4'
_chemical_formula_weight 212.63
_chemical_name_common
;
dabcoHClO4
;
_chemical_name_systematic
; 
1,4-diazabicyclo[2.2.2]octane perchlorate
;
_space_group_IT_number 33
_symmetry_cell_setting orthorhombic
_symmetry_space_group_name_Hall 'P -2n -2ac'
_symmetry_space_group_name_H-M 'P c 21 n'
_atom_sites_solution_hydrogens geom
_atom_sites_solution_primary direct
_atom_sites_solution_secondary difmap
_audit_creation_method SHELXL-97
_cell_angle_alpha 90.00
_cell_angle_beta 90.00
_cell_angle_gamma 90.00
_cell_formula_units_Z 4
_cell_length_a 8.7476(8)
_cell_length_b 9.7566(11)
_cell_length_c 10.67932(11)
_cell_measurement_reflns_used 4144
_cell_measurement_temperature 205(2)
_cell_measurement_theta_max 29.36
_cell_measurement_theta_min 3.66
_cell_volume 911.45(13)
_computing_cell_refinement 'CrysAlis (Oxford Diffraction, 2002)'
_computing_data_collection 'CrysAlis (Oxford Diffraction, 2002)'
_computing_data_reduction 'CrysAlis (Oxford Diffraction, 2002)'
_computing_molecular_graphics
;X-Seed (Barbour, 2001) 
and POV-Ray (Persistence of Vision, 2004)
;
_computing_publication_material 'SHELXL-97 (Sheldrick, 1997)'
_computing_structure_refinement 'SHELXL-97 (Sheldrick, 1997)'
_computing_structure_solution 'SHELXS-97 (Sheldrick, 1997)'
_diffrn_ambient_temperature 205(2)
_diffrn_measured_fraction_theta_full 0.930
_diffrn_measured_fraction_theta_max 0.930
_diffrn_radiation_monochromator graphite
_diffrn_radiation_source 'fine-focus sealed tube'
_diffrn_radiation_type MoK\a
_diffrn_radiation_wavelength 0.71073
_diffrn_reflns_av_R_equivalents 0.0263
_diffrn_reflns_av_sigmaI/netI 0.0226
_diffrn_reflns_limit_h_max 11
_diffrn_reflns_limit_h_min -11
_diffrn_reflns_limit_k_max 13
_diffrn_reflns_limit_k_min -9
_diffrn_reflns_limit_l_max 14
_diffrn_reflns_limit_l_min -9
_diffrn_reflns_number 4144
_diffrn_reflns_theta_full 29.36
_diffrn_reflns_theta_max 29.36
_diffrn_reflns_theta_min 3.66
_exptl_absorpt_coefficient_mu 0.406
_exptl_absorpt_correction_T_max 0.95
_exptl_absorpt_correction_T_min 0.90
_exptl_absorpt_correction_type numerical
_exptl_absorpt_process_details
; 
Correction for absorption was made using XEMP (SHELXTL, 
Sheldrick (1990)).
;
_exptl_crystal_colour colourless
_exptl_crystal_density_diffrn 1.550
_exptl_crystal_density_method 'not measured'
_exptl_crystal_description plate
_exptl_crystal_F_000 448
_exptl_crystal_size_max 0.40
_exptl_crystal_size_mid 0.20
_exptl_crystal_size_min 0.15
_refine_diff_density_max 0.362
_refine_diff_density_min -0.297
_refine_diff_density_rms 0.052
_refine_ls_abs_structure_details 'Flack H D (1983), Acta Cryst. A39, 876-881'
_refine_ls_abs_structure_Flack 0.12(9)
_refine_ls_extinction_coef 0.009(2)
_refine_ls_extinction_expression Fc^*^=kFc[1+0.001xFc^2^\l^3^/sin(2\q)]^-1/4^
_refine_ls_extinction_method SHELXL
_refine_ls_goodness_of_fit_ref 1.069
_refine_ls_hydrogen_treatment mixed
_refine_ls_matrix_type full
_refine_ls_number_parameters 123
_refine_ls_number_reflns 1919
_refine_ls_number_restraints 1
_refine_ls_restrained_S_all 1.069
_refine_ls_R_factor_all 0.0486
_refine_ls_R_factor_gt 0.0349
_refine_ls_shift/su_max 0.000
_refine_ls_shift/su_mean 0.000
_refine_ls_structure_factor_coef Fsqd
_refine_ls_weighting_details 'calc w=1/[\s^2^(Fo^2^)+(0.0632P)^2^+0.0000P] where P=(Fo^2^+2Fc^2^)/3'
_refine_ls_weighting_scheme calc
_refine_ls_wR_factor_gt 0.0973
_refine_ls_wR_factor_ref 0.1083
_reflns_number_gt 1377
_reflns_number_total 1919
_reflns_threshold_expression >2sigma(I)
_cod_data_source_file cg400276c_si_002.cif
_cod_data_source_block dabcoHClO4_III_205K
_cod_original_cell_volume 911.45(14)
_cod_database_code 4510690

loop_
_symmetry_equiv_pos_as_xyz
'x, y, z'
'-x, y+1/2, -z'
'-x+1/2, y, z+1/2'
'x+1/2, y+1/2, -z+1/2'

loop_
_atom_site_label
_atom_site_type_symbol
_atom_site_fract_x
_atom_site_fract_y
_atom_site_fract_z
_atom_site_U_iso_or_equiv
_atom_site_adp_type
_atom_site_occupancy
_atom_site_symmetry_multiplicity
_atom_site_calc_flag
_atom_site_refinement_flags
Cl Cl 0.74941(5) 0.22707(13) 0.78505(5) 0.02898(17) Uani 1 1 d .
O2 O 0.8907(2) 0.1656(2) 0.74542(17) 0.0463(7) Uani 1 1 d .
O3 O 0.74125(19) 0.3649(3) 0.7403(3) 0.0570(7) Uani 1 1 d .
O1 O 0.74302(17) 0.2243(6) 0.91897(16) 0.0618(7) Uani 1 1 d .
O4 O 0.6232(2) 0.1503(2) 0.73687(18) 0.0482(6) Uani 1 1 d .
N1 N 0.2362(2) 0.2929(3) 0.6261(2) 0.0329(5) Uani 1 1 d .
N2 N 0.25968(18) 0.2947(3) 0.39039(19) 0.0299(5) Uani 1 1 d .
H1 H 0.232(3) 0.295(5) 0.699(3) 0.050(11) Uiso 1 1 d .
C6 C 0.3911(3) 0.3630(4) 0.4477(2) 0.0516(9) Uani 1 1 d .
H6A H 0.3966 0.4566 0.4175 0.062 Uiso 1 1 calc R
H6B H 0.4840 0.3164 0.4225 0.062 Uiso 1 1 calc R
C5 C 0.3813(3) 0.3641(3) 0.5890(2) 0.0384(6) Uani 1 1 d .
H5A H 0.4687 0.3170 0.6246 0.046 Uiso 1 1 calc R
H5B H 0.3809 0.4577 0.6196 0.046 Uiso 1 1 calc R
C4 C 0.1217(3) 0.3694(4) 0.4302(2) 0.0520(9) Uani 1 1 d .
H4A H 0.0327 0.3281 0.3912 0.062 Uiso 1 1 calc R
H4B H 0.1284 0.4636 0.4017 0.062 Uiso 1 1 calc R
C3 C 0.1018(3) 0.3676(3) 0.5709(2) 0.0356(6) Uani 1 1 d .
H3A H 0.0975 0.4605 0.6029 0.043 Uiso 1 1 calc R
H3B H 0.0074 0.3213 0.5929 0.043 Uiso 1 1 calc R
C1 C 0.2390(3) 0.1487(4) 0.5813(3) 0.0436(8) Uani 1 1 d .
H1A H 0.1463 0.1014 0.6060 0.052 Uiso 1 1 calc R
H1B H 0.3259 0.1004 0.6164 0.052 Uiso 1 1 calc R
C2 C 0.2517(4) 0.1550(4) 0.4356(3) 0.0788(17) Uani 1 1 d .
H2A H 0.3425 0.1058 0.4091 0.095 Uiso 1 1 calc R
H2B H 0.1636 0.1100 0.3988 0.095 Uiso 1 1 calc R

loop_
_atom_site_aniso_label
_atom_site_aniso_U_11
_atom_site_aniso_U_22
_atom_site_aniso_U_33
_atom_site_aniso_U_23
_atom_site_aniso_U_13
_atom_site_aniso_U_12
Cl 0.0303(2) 0.0308(3) 0.0259(3) -0.0011(3) 0.0005(2) 0.0002(2)
O2 0.0407(9) 0.0554(19) 0.0428(9) 0.0075(11) 0.0120(8) 0.0159(10)
O3 0.0640(15) 0.0290(12) 0.0778(18) 0.0068(12) 0.0025(9) -0.0002(11)
O1 0.0532(10) 0.108(2) 0.0243(8) -0.009(2) 0.0034(7) -0.0013(13)
O4 0.0461(10) 0.0484(17) 0.0500(10) -0.0011(11) -0.0122(8) -0.0179(10)
N1 0.0525(13) 0.0344(13) 0.0117(9) -0.0016(10) 0.0031(8) 0.0019(14)
N2 0.0383(10) 0.0367(13) 0.0147(9) 0.0008(10) -0.0004(6) 0.0003(12)
C6 0.0311(12) 0.093(3) 0.0303(12) -0.0002(17) 0.0081(9) -0.0157(14)
C5 0.0350(12) 0.0473(16) 0.0330(12) -0.0032(14) -0.0126(10) -0.0005(12)
C4 0.0334(12) 0.093(3) 0.0298(11) 0.0042(18) -0.0069(10) 0.0177(14)
C3 0.0342(11) 0.0400(15) 0.0325(11) -0.0051(14) 0.0095(9) -0.0005(12)
C1 0.079(2) 0.0252(14) 0.0264(14) 0.0050(14) 0.0091(11) 0.0038(15)
C2 0.185(5) 0.0267(17) 0.0248(14) -0.0097(17) 0.0080(14) -0.0024(19)

loop_
_atom_type_symbol
_atom_type_description
_atom_type_scat_dispersion_real
_atom_type_scat_dispersion_imag
_atom_type_scat_source
C C 0.0033 0.0016 'International Tables Vol C Tables 4.2.6.8 and 6.1.1.4'
H H 0.0000 0.0000 'International Tables Vol C Tables 4.2.6.8 and 6.1.1.4'
N N 0.0061 0.0033 'International Tables Vol C Tables 4.2.6.8 and 6.1.1.4'
I I -0.4742 1.8119 'International Tables Vol C Tables 4.2.6.8 and 6.1.1.4'

loop_
_geom_angle_atom_site_label_1
_geom_angle_atom_site_label_2
_geom_angle_atom_site_label_3
_geom_angle
O3 Cl O4 109.53(13)
O3 Cl O1 110.5(3)
O4 Cl O1 108.64(17)
O3 Cl O2 109.71(13)
O4 Cl O2 109.84(18)
O1 Cl O2 108.65(15)
C1 N1 C5 109.8(2)
C1 N1 C3 110.2(2)
C5 N1 C3 109.5(2)
C1 N1 H1 111(3)
C5 N1 H1 107(2)
C3 N1 H1 110(2)
C2 N2 C6 109.1(2)
C2 N2 C4 109.3(2)
C6 N2 C4 107.4(3)
N2 C6 C5 112.1(2)
N2 C6 H6A 109.2
C5 C6 H6A 109.2
N2 C6 H6B 109.2
C5 C6 H6B 109.2
H6A C6 H6B 107.9
N1 C5 C6 107.98(18)
N1 C5 H5A 110.1
C6 C5 H5A 110.1
N1 C5 H5B 110.1
C6 C5 H5B 110.1
H5A C5 H5B 108.4
N2 C4 C3 112.0(2)
N2 C4 H4A 109.2
C3 C4 H4A 109.2
N2 C4 H4B 109.2
C3 C4 H4B 109.2
H4A C4 H4B 107.9
N1 C3 C4 107.80(19)
N1 C3 H3A 110.1
C4 C3 H3A 110.1
N1 C3 H3B 110.1
C4 C3 H3B 110.1
H3A C3 H3B 108.5
N1 C1 C2 106.6(3)
N1 C1 H1A 110.4
C2 C1 H1A 110.4
N1 C1 H1B 110.4
C2 C1 H1B 110.4
H1A C1 H1B 108.6
N2 C2 C1 111.9(3)
N2 C2 H2A 109.2
C1 C2 H2A 109.2
N2 C2 H2B 109.2
C1 C2 H2B 109.2
H2A C2 H2B 107.9

loop_
_geom_bond_atom_site_label_1
_geom_bond_atom_site_label_2
_geom_bond_distance
Cl O3 1.429(3)
Cl O4 1.4299(18)
Cl O1 1.4315(17)
Cl O2 1.4377(17)
N1 C1 1.486(4)
N1 C5 1.500(3)
N1 C3 1.504(3)
N1 H1 0.78(3)
N2 C2 1.448(4)
N2 C6 1.463(3)
N2 C4 1.472(3)
C6 C5 1.511(3)
C6 H6A 0.9700
C6 H6B 0.9700
C5 H5A 0.9700
C5 H5B 0.9700
C4 C3 1.513(3)
C4 H4A 0.9700
C4 H4B 0.9700
C3 H3A 0.9700
C3 H3B 0.9700
C1 C2 1.561(4)
C1 H1A 0.9700
C1 H1B 0.9700
C2 H2A 0.9700
C2 H2B 0.9700
